data_7038213
loop_
_publ_author_name
'Zhao, Hai-Qing'
'Yang, Shui-Ping'
'Ding, Ni-Ni'
'Qin, Liang'
'Qiu, Gui-Hua'
'Chen, Jin-Xiang'
'Zhang, Wen-Hua'
'Chen, Wen-Hua'
'Hor, T. S. Andy'

_publ_section_title
;
 A zwitterionic 1D/2D polymer co-crystal and its polymorphic
 sub-components: a highly selective sensing platform for HIV ds-DNA
 sequences.
;
_journal_issue 12
_journal_name_full 'Dalton transactions (Cambridge, England : 2003)'
_journal_page_first 5092
_journal_page_last 5100
_journal_paper_doi 10.1039/c5dt04410c
_journal_volume 45
_journal_year 2016
_chemical_formula_moiety '2(C38 H26 Cu N4 O8), C38 H26 Cu N4 O9'
_chemical_formula_sum 'C114 H78 Cu3 N12 O25'
_chemical_formula_weight 2206.50
_space_group_IT_number 2
_symmetry_cell_setting triclinic
_symmetry_space_group_name_Hall '-P 1'
_symmetry_space_group_name_H-M 'P -1'
_atom_sites_solution_hydrogens geom
_atom_sites_solution_primary direct
_atom_sites_solution_secondary difmap
_audit_creation_method SHELXL-97
_audit_update_record
;
2015-08-24 deposited with the CCDC.
2016-02-01 downloaded from the CCDC.
;
_cell_angle_alpha 82.577(2)
_cell_angle_beta 86.380(2)
_cell_angle_gamma 82.999(2)
_cell_formula_units_Z 1
_cell_length_a 9.0094(10)
_cell_length_b 13.6583(13)
_cell_length_c 29.581(3)
_cell_measurement_reflns_used 9974
_cell_measurement_temperature 123(2)
_cell_measurement_theta_max 28.20
_cell_measurement_theta_min 2.28
_cell_volume 3578.5(6)
_computing_cell_refinement 'ApexII (Bruker, 2011)'
_computing_data_collection 'ApexII (Bruker, 2011)'
_computing_data_reduction 'ApexII (Bruker, 2011)'
_computing_molecular_graphics 'SHELXL-97 (Sheldrick, 2008)'
_computing_publication_material 'publCIF (Westrip, 2010)'
_computing_structure_refinement 'SHELXL-97 (Sheldrick, 2008)'
_computing_structure_solution 'SHELXS-97 (Sheldrick, 2008)'
_diffrn_ambient_temperature 123(2)
_diffrn_measured_fraction_theta_full 0.995
_diffrn_measured_fraction_theta_max 0.995
_diffrn_measurement_device_type 'Bruker ApexII'
_diffrn_measurement_method 'phi and omega scans'
_diffrn_radiation_monochromator graphite
_diffrn_radiation_source 'fine-focus sealed tube'
_diffrn_radiation_type MoK\a
_diffrn_radiation_wavelength 0.71073
_diffrn_reflns_av_R_equivalents 0.0000
_diffrn_reflns_av_sigmaI/netI 0.0732
_diffrn_reflns_limit_h_max 11
_diffrn_reflns_limit_h_min -11
_diffrn_reflns_limit_k_max 17
_diffrn_reflns_limit_k_min -17
_diffrn_reflns_limit_l_max 37
_diffrn_reflns_limit_l_min 0
_diffrn_reflns_number 15720
_diffrn_reflns_theta_full 27.10
_diffrn_reflns_theta_max 27.10
_diffrn_reflns_theta_min 0.69
_diffrn_standards_decay_% 0
_diffrn_standards_interval_count 0
_diffrn_standards_interval_time 0
_diffrn_standards_number 0
_exptl_absorpt_coefficient_mu 0.502
_exptl_absorpt_correction_T_max 0.9331
_exptl_absorpt_correction_T_min 0.7529
_exptl_absorpt_correction_type multi-scan
_exptl_absorpt_process_details 'SADABS, (Sheldrick 2008)'
_exptl_crystal_colour blue
_exptl_crystal_density_diffrn 1.024
_exptl_crystal_density_method 'not measured'
_exptl_crystal_description prism
_exptl_crystal_F_000 1133
_exptl_crystal_size_max 0.60
_exptl_crystal_size_mid 0.22
_exptl_crystal_size_min 0.14
_platon_squeeze_details
;
;
_refine_diff_density_max 2.757
_refine_diff_density_min -1.306
_refine_diff_density_rms 0.108
_refine_ls_extinction_method none
_refine_ls_goodness_of_fit_ref 1.145
_refine_ls_hydrogen_treatment constr
_refine_ls_matrix_type full
_refine_ls_number_parameters 682
_refine_ls_number_reflns 15720
_refine_ls_number_restraints 983
_refine_ls_restrained_S_all 1.128
_refine_ls_R_factor_all 0.1000
_refine_ls_R_factor_gt 0.0790
_refine_ls_shift/su_max 0.001
_refine_ls_shift/su_mean 0.000
_refine_ls_structure_factor_coef Fsqd
_refine_ls_weighting_details 'calc w=1/[\s^2^(Fo^2^)+(0.1226P)^2^+1.1730P] where P=(Fo^2^+2Fc^2^)/3'
_refine_ls_weighting_scheme calc
_refine_ls_wR_factor_gt 0.2119
_refine_ls_wR_factor_ref 0.2225
_reflns_number_gt 11319
_reflns_number_total 15720
_reflns_threshold_expression >2sigma(I)
_cod_data_source_file c5dt04410c2.cif
_cod_data_source_block Cpx4
_cod_depositor_comments 'Adding full bibliography for 7038210--7038213.cif.'
_cod_original_sg_symbol_H-M P-1
_cod_database_code 7038213

loop_
_symmetry_equiv_pos_as_xyz
'x, y, z'
'-x, -y, -z'

loop_
_atom_site_label
_atom_site_type_symbol
_atom_site_fract_x
_atom_site_fract_y
_atom_site_fract_z
_atom_site_U_iso_or_equiv
_atom_site_adp_type
_atom_site_occupancy
_atom_site_symmetry_multiplicity
_atom_site_calc_flag
_atom_site_refinement_flags
_atom_site_disorder_assembly
_atom_site_disorder_group
Cu1 Cu -1.00199(5) 2.41279(3) -0.649584(14) 0.01354(13) Uani 1 1 d U . .
O1 O -1.1469(3) 3.37002(17) -0.68974(8) 0.0209(5) Uani 1 1 d U . .
O2 O -0.9435(3) 3.3223(2) -0.73057(10) 0.0339(7) Uani 1 1 d U . .
O3 O -1.5458(3) 3.5131(2) -0.80283(10) 0.0321(7) Uani 1 1 d U . .
O4 O -1.6398(4) 3.3967(3) -0.83474(13) 0.0525(10) Uani 1 1 d U . .
O5 O -0.1363(3) 1.5605(2) -0.55568(10) 0.0314(7) Uani 1 1 d U . .
O6 O -0.1721(3) 1.43861(17) -0.59653(8) 0.0171(5) Uani 1 1 d U . .
O7 O -0.8557(3) 1.45696(17) -0.61242(8) 0.0181(5) Uani 1 1 d U . .
O8 O -0.6537(3) 1.42247(18) -0.65757(8) 0.0203(5) Uani 1 1 d U . .
N1 N -1.1679(4) 3.0231(2) -0.81012(9) 0.0178(6) Uani 1 1 d U . .
N2 N -1.0362(4) 2.5507(2) -0.68330(10) 0.0184(6) Uani 1 1 d U . .
N3 N -0.9463(3) 2.27037(19) -0.62505(9) 0.0141(6) Uani 1 1 d U . .
N4 N -0.7365(3) 1.78224(19) -0.52465(10) 0.0148(6) Uani 1 1 d U . .
C1 C -1.1822(4) 3.3091(2) -0.75861(12) 0.0177(7) Uani 1 1 d U . .
C2 C -1.3111(4) 3.3733(2) -0.76885(11) 0.0167(7) Uani 1 1 d U . .
H2 H -1.3354 3.4301 -0.7532 0.020 Uiso 1 1 calc R . .
C3 C -1.4041(4) 3.3552(2) -0.80147(12) 0.0185(7) Uani 1 1 d U . .
C4 C -1.3686(4) 3.2697(2) -0.82367(11) 0.0159(7) Uani 1 1 d U . .
H4 H -1.4340 3.2552 -0.8453 0.019 Uiso 1 1 calc R . .
C5 C -1.2396(4) 3.2067(2) -0.81441(11) 0.0159(7) Uani 1 1 d U . .
C6 C -1.1445(4) 3.2264(2) -0.78266(12) 0.0182(7) Uani 1 1 d U . .
H6 H -1.0540 3.1842 -0.7771 0.022 Uiso 1 1 calc R . .
C7 C -1.0812(4) 3.3339(2) -0.72436(12) 0.0190(7) Uani 1 1 d U . .
C8 C -1.5399(4) 3.4287(3) -0.81449(13) 0.0236(8) Uani 1 1 d U . .
C9 C -1.1996(5) 3.1183(2) -0.84103(12) 0.0207(8) Uani 1 1 d U . .
H9A H -1.2834 3.1128 -0.8603 0.025 Uiso 1 1 calc R . .
H9B H -1.1103 3.1295 -0.8615 0.025 Uiso 1 1 calc R . .
C10 C -1.2736(6) 2.9932(3) -0.77802(17) 0.0448(13) Uani 1 1 d U . .
H10 H -1.3650 3.0347 -0.7742 0.054 Uiso 1 1 calc R . .
C11 C -1.2490(6) 2.9037(3) -0.75119(16) 0.0457(14) Uani 1 1 d U . .
H11 H -1.3233 2.8836 -0.7289 0.055 Uiso 1 1 calc R . .
C12 C -1.1157(5) 2.8420(2) -0.75645(12) 0.0218(8) Uani 1 1 d U . .
C13 C -1.0104(5) 2.8746(3) -0.78947(17) 0.0340(10) Uani 1 1 d U . .
H13 H -0.9175 2.8350 -0.7936 0.041 Uiso 1 1 calc R . .
C14 C -1.0407(4) 2.9649(3) -0.81634(15) 0.0281(9) Uani 1 1 d U . .
H14 H -0.9695 2.9855 -0.8396 0.034 Uiso 1 1 calc R . .
C15 C -1.0882(4) 2.7428(2) -0.72931(12) 0.0202(7) Uani 1 1 d U . .
C16 C -1.2062(5) 2.6926(3) -0.70951(13) 0.0237(8) Uani 1 1 d U . .
H16 H -1.3064 2.7236 -0.7108 0.028 Uiso 1 1 calc R . .
C17 C -1.1749(4) 2.5964(2) -0.68780(12) 0.0206(8) Uani 1 1 d U . .
H17 H -1.2563 2.5615 -0.6756 0.025 Uiso 1 1 calc R . .
C18 C -0.9238(5) 2.5999(3) -0.70208(14) 0.0254(8) Uani 1 1 d U . .
H18 H -0.8245 2.5677 -0.6996 0.030 Uiso 1 1 calc R . .
C19 C -0.9440(5) 2.6956(3) -0.72505(13) 0.0242(8) Uani 1 1 d U . .
H19 H -0.8605 2.7280 -0.7376 0.029 Uiso 1 1 calc R . .
C20 C -1.0430(4) 2.2220(2) -0.59688(12) 0.0163(7) Uani 1 1 d U . .
H20 H -1.1387 2.2556 -0.5899 0.020 Uiso 1 1 calc R . .
C21 C -1.0072(4) 2.1229(2) -0.57728(12) 0.0169(7) Uani 1 1 d U . .
H21 H -1.0778 2.0900 -0.5576 0.020 Uiso 1 1 calc R . .
C22 C -0.8674(4) 2.0746(2) -0.58731(11) 0.0125(6) Uani 1 1 d U . .
C23 C -0.7696(4) 2.1244(2) -0.61784(12) 0.0159(7) Uani 1 1 d U . .
H23 H -0.6741 2.0923 -0.6261 0.019 Uiso 1 1 calc R . .
C24 C -0.8141(4) 2.2218(2) -0.63596(12) 0.0171(7) Uani 1 1 d U . .
H24 H -0.7474 2.2552 -0.6570 0.021 Uiso 1 1 calc R . .
C25 C -0.8211(4) 1.9724(2) -0.56554(11) 0.0134(6) Uani 1 1 d U . .
C26 C -0.9271(4) 1.9068(2) -0.55094(12) 0.0179(7) Uani 1 1 d U . .
H26 H -1.0305 1.9277 -0.5549 0.021 Uiso 1 1 calc R . .
C27 C -0.8812(4) 1.8113(2) -0.53071(12) 0.0168(7) Uani 1 1 d U . .
H27 H -0.9532 1.7666 -0.5212 0.020 Uiso 1 1 calc R . .
C28 C -0.6314(4) 1.8441(2) -0.53844(13) 0.0186(7) Uani 1 1 d U . .
H28 H -0.5288 1.8214 -0.5340 0.022 Uiso 1 1 calc R . .
C29 C -0.6712(4) 1.9390(2) -0.55876(13) 0.0194(7) Uani 1 1 d U . .
H29 H -0.5966 1.9819 -0.5682 0.023 Uiso 1 1 calc R . .
C30 C -0.6891(4) 1.6802(2) -0.50169(12) 0.0180(7) Uani 1 1 d U . .
H30A H -0.7779 1.6508 -0.4870 0.022 Uiso 1 1 calc R . .
H30B H -0.6194 1.6843 -0.4776 0.022 Uiso 1 1 calc R . .
C31 C -0.6125(4) 1.6137(2) -0.53586(12) 0.0156(7) Uani 1 1 d U . .
C32 C -0.6975(4) 1.5668(2) -0.56181(12) 0.0170(7) Uani 1 1 d U . .
H32 H -0.8037 1.5760 -0.5582 0.020 Uiso 1 1 calc R . .
C33 C -0.6277(4) 1.5055(2) -0.59349(12) 0.0140(6) Uani 1 1 d U . .
C34 C -0.4734(4) 1.4893(2) -0.59667(11) 0.0142(6) Uani 1 1 d U . .
H34 H -0.4255 1.4466 -0.6174 0.017 Uiso 1 1 calc R . .
C35 C -0.3871(4) 1.5345(2) -0.56999(11) 0.0137(6) Uani 1 1 d U . .
C36 C -0.4566(4) 1.5985(2) -0.54012(11) 0.0147(6) Uani 1 1 d U . .
H36 H -0.3981 1.6318 -0.5227 0.018 Uiso 1 1 calc R . .
C37 C -0.2184(4) 1.5094(2) -0.57479(11) 0.0138(6) Uani 1 1 d U . .
C38 C -0.7176(4) 1.4565(2) -0.62362(11) 0.0147(7) Uani 1 1 d U . .
Cu2 Cu 0.08074(9) 0.97873(6) 0.02141(3) 0.01295(18) Uani 0.50 1 d PU A -1
O1W O 0.2929(5) 0.9388(3) 0.05497(15) 0.01295(18) Uani 0.50 1 d PU A -1
O9 O -0.2059(6) 1.9576(4) 0.0281(2) 0.0258(4) Uani 0.50 1 d PDU . -1
O10 O -0.0126(6) 1.9083(5) 0.0749(2) 0.0258(4) Uani 0.50 1 d PDU . -1
O11 O -0.6540(6) 1.9723(4) 0.14208(18) 0.0258(4) Uani 0.50 1 d PDU . -1
O12 O -0.6342(6) 1.8810(4) 0.20821(17) 0.0258(4) Uani 0.50 1 d PDU . -1
O13 O 0.6967(6) 0.0802(4) -0.14823(18) 0.0258(4) Uani 0.50 1 d PDU B -1
O14 O 0.6750(6) 0.2060(4) -0.20512(17) 0.0258(4) Uani 0.50 1 d PDU B -1
O15 O 0.2350(6) 0.0278(4) -0.0462(2) 0.0258(4) Uani 0.50 1 d PDU C -1
O16 O 0.0027(6) 0.1061(5) -0.0613(2) 0.0258(4) Uani 0.50 1 d PDU C -1
C39 C -0.4390(6) 1.8533(4) 0.14966(19) 0.0163(15) Uani 0.50 1 d PGU . -1
C40 C -0.3595(7) 1.8992(4) 0.11277(18) 0.0195(17) Uani 0.50 1 d PGU . -1
H40 H -0.4008 1.9606 0.0970 0.023 Uiso 0.50 1 calc PR . -1
C41 C -0.2194(7) 1.8554(6) 0.0989(2) 0.0169(16) Uani 0.50 1 d PGU . -1
C42 C -0.1590(7) 1.7656(6) 0.1219(3) 0.025(2) Uani 0.50 1 d PGU A -1
H42 H -0.0633 1.7357 0.1124 0.030 Uiso 0.50 1 calc PR . -1
C43 C -0.2385(8) 1.7197(4) 0.1588(3) 0.0220(19) Uani 0.50 1 d PGU A -1
C44 C -0.3785(7) 1.7636(4) 0.1727(2) 0.0193(16) Uani 0.50 1 d PGU A -1
H44 H -0.4329 1.7322 0.1979 0.023 Uiso 0.50 1 calc PR . -1
C45 C -0.1341(8) 1.9035(6) 0.0588(3) 0.0258(4) Uani 0.50 1 d PDU . -1
C46 C -0.5854(8) 1.9034(5) 0.1675(2) 0.0258(4) Uani 0.50 1 d PDU . -1
C47 C -0.1678(17) 1.6227(7) 0.1860(5) 0.020(2) Uani 0.50 1 d PU A -1
H47A H -0.0773 1.6356 0.2006 0.024 Uiso 0.50 1 calc PR A -1
H47B H -0.2399 1.5988 0.2104 0.024 Uiso 0.50 1 calc PR A -1
C48 C 0.0057(7) 1.4834(4) 0.1622(2) 0.0194(10) Uani 0.50 1 d PGU A -1
H48 H 0.0715 1.4962 0.1841 0.023 Uiso 0.50 1 calc PR A -1
C49 C 0.0420(6) 1.4028(4) 0.1377(2) 0.0194(10) Uani 0.50 1 d PGDU A -1
H49 H 0.1326 1.3604 0.1429 0.023 Uiso 0.50 1 calc PR A -1
C50 C -0.0542(6) 1.3842(3) 0.10574(19) 0.0194(10) Uani 0.50 1 d PGDU A -1
C51 C -0.1868(6) 1.4462(4) 0.0982(3) 0.0194(10) Uani 0.50 1 d PGDU A -1
H51 H -0.2526 1.4335 0.0763 0.023 Uiso 0.50 1 calc PR A -1
C52 C -0.2231(7) 1.5269(5) 0.1227(3) 0.0194(10) Uani 0.50 1 d PGU A -1
H52 H -0.3137 1.5693 0.1175 0.023 Uiso 0.50 1 calc PR A -1
N5 N -0.1269(8) 1.5455(5) 0.1547(3) 0.0194(10) Uani 0.50 1 d PGU A -1
C53 C -0.0201(5) 1.2913(3) 0.08207(17) 0.0205(6) Uani 0.50 1 d PGDU A -1
C54 C 0.1179(4) 1.2341(3) 0.08707(16) 0.0205(6) Uani 0.50 1 d PGDU A -1
H54 H 0.1935 1.2565 0.1028 0.025 Uiso 0.50 1 calc PR A -1
C55 C 0.1452(4) 1.1443(3) 0.06901(16) 0.0205(6) Uani 0.50 1 d PGU A -1
H55 H 0.2395 1.1052 0.0724 0.025 Uiso 0.50 1 calc PR A -1
N6 N 0.0346(5) 1.1115(2) 0.04597(15) 0.0205(6) Uani 0.50 1 d PGU A -1
C56 C -0.1034(4) 1.1686(3) 0.04098(16) 0.0205(6) Uani 0.50 1 d PGU A -1
H56 H -0.1790 1.1462 0.0252 0.025 Uiso 0.50 1 calc PR A -1
C57 C -0.1307(4) 1.2585(3) 0.05903(17) 0.0205(6) Uani 0.50 1 d PGDU A -1
H57 H -0.2250 1.2975 0.0556 0.025 Uiso 0.50 1 calc PR A -1
N7 N 0.0830(4) 0.8622(2) -0.01468(13) 0.0128(10) Uani 0.50 1 d PGU A -1
C58 C 0.2215(3) 0.8161(3) -0.02849(15) 0.0200(14) Uani 0.50 1 d PGU A -1
H58 H 0.3108 0.8388 -0.0206 0.024 Uiso 0.50 1 calc PR A -1
C59 C 0.2294(3) 0.7366(3) -0.05386(16) 0.0189(14) Uani 0.50 1 d PGDU A -1
H59 H 0.3241 0.7050 -0.0633 0.023 Uiso 0.50 1 calc PR A -1
C60 C 0.0987(4) 0.7032(3) -0.06543(15) 0.0145(13) Uani 0.50 1 d PGDU A -1
C61 C -0.0398(3) 0.7494(3) -0.05163(16) 0.0246(16) Uani 0.50 1 d PGDU A -1
H61 H -0.1291 0.7266 -0.0595 0.029 Uiso 0.50 1 calc PR A -1
C62 C -0.0477(3) 0.8289(3) -0.02625(15) 0.0147(13) Uani 0.50 1 d PGU A -1
H62 H -0.1423 0.8604 -0.0168 0.018 Uiso 0.50 1 calc PR A -1
C63 C 0.1083(5) 0.6180(3) -0.09367(17) 0.0168(15) Uani 0.50 1 d PGDU A -1
C64 C 0.2344(6) 0.5482(4) -0.0931(2) 0.0213(17) Uani 0.50 1 d PGDU A -1
H64 H 0.3115 0.5509 -0.0730 0.026 Uiso 0.50 1 calc PR A -1
C65 C 0.2475(7) 0.4745(5) -0.1218(3) 0.0228(18) Uani 0.50 1 d PGU A -1
H65 H 0.3337 0.4269 -0.1214 0.027 Uiso 0.50 1 calc PR A -1
N8 N 0.1346(8) 0.4706(5) -0.1513(2) 0.0120(8) Uani 0.50 1 d PGU A -1
C66 C 0.0085(7) 0.5403(4) -0.1519(2) 0.0215(16) Uani 0.50 1 d PGU A -1
H66 H -0.0687 0.5376 -0.1720 0.026 Uiso 0.50 1 calc PR A -1
C67 C -0.0047(5) 0.6140(3) -0.12308(19) 0.0204(16) Uani 0.50 1 d PGDU A -1
H67 H -0.0908 0.6617 -0.1235 0.025 Uiso 0.50 1 calc PR A -1
C68 C 0.1602(18) 0.3972(9) -0.1833(5) 0.0120(8) Uani 0.50 1 d PU A -1
H68A H 0.2221 0.4240 -0.2098 0.014 Uiso 0.50 1 calc PR A -1
H68B H 0.0626 0.3875 -0.1947 0.014 Uiso 0.50 1 calc PR A -1
C69 C 0.2359(8) 0.2978(5) -0.1641(3) 0.0120(8) Uani 0.50 1 d PGU A -1
C70 C 0.3852(8) 0.2711(4) -0.1766(2) 0.0120(8) Uani 0.50 1 d PGU A -1
H70 H 0.4360 0.3133 -0.1989 0.014 Uiso 0.50 1 calc PR A -1
C71 C 0.4603(6) 0.1828(4) -0.1566(2) 0.0120(8) Uani 0.50 1 d PGU A -1
C72 C 0.3860(7) 0.1211(4) -0.1240(2) 0.0120(8) Uani 0.50 1 d PGU A -1
H72 H 0.4373 0.0607 -0.1103 0.014 Uiso 0.50 1 calc PR A -1
C73 C 0.2367(8) 0.1477(5) -0.1115(2) 0.0120(8) Uani 0.50 1 d PGU A -1
C74 C 0.1617(7) 0.2361(6) -0.1315(3) 0.0120(8) Uani 0.50 1 d PGU A -1
H74 H 0.0596 0.2543 -0.1229 0.014 Uiso 0.50 1 calc PR A -1
C75 C 0.6226(8) 0.1530(5) -0.1710(2) 0.0258(4) Uani 0.50 1 d PDU . .
C76 C 0.1475(7) 0.0855(6) -0.0724(3) 0.0258(4) Uani 0.50 1 d PDU . .

loop_
_atom_site_aniso_label
_atom_site_aniso_U_11
_atom_site_aniso_U_22
_atom_site_aniso_U_33
_atom_site_aniso_U_23
_atom_site_aniso_U_13
_atom_site_aniso_U_12
Cu1 0.0169(2) 0.00946(19) 0.0140(2) -0.00019(14) -0.00514(16) 0.00039(14)
O1 0.0301(14) 0.0167(12) 0.0168(13) -0.0046(9) -0.0118(11) 0.0027(10)
O2 0.0233(15) 0.0493(18) 0.0311(17) -0.0075(13) -0.0058(12) -0.0074(13)
O3 0.0425(18) 0.0231(14) 0.0288(16) -0.0024(11) -0.0160(13) 0.0103(12)
O4 0.042(2) 0.056(2) 0.064(2) -0.0357(18) -0.0288(18) 0.0206(16)
O5 0.0190(14) 0.0507(18) 0.0315(16) -0.0223(13) 0.0002(12) -0.0147(12)
O6 0.0147(12) 0.0161(11) 0.0204(13) -0.0029(9) 0.0002(10) -0.0018(9)
O7 0.0134(12) 0.0208(12) 0.0203(13) -0.0011(9) -0.0028(10) -0.0030(9)
O8 0.0187(13) 0.0235(12) 0.0180(13) -0.0029(10) -0.0029(10) 0.0012(10)
N1 0.0338(17) 0.0105(13) 0.0091(14) -0.0025(10) -0.0013(12) -0.0005(11)
N2 0.0266(16) 0.0175(14) 0.0115(14) -0.0005(11) -0.0068(12) -0.0031(12)
N3 0.0171(14) 0.0108(12) 0.0143(14) 0.0000(10) -0.0058(11) -0.0002(10)
N4 0.0189(14) 0.0091(12) 0.0146(14) 0.0012(10) -0.0004(11) 0.0031(10)
C1 0.0234(18) 0.0160(15) 0.0149(17) -0.0015(12) -0.0069(14) -0.0052(13)
C2 0.0231(18) 0.0147(15) 0.0119(16) -0.0022(12) -0.0010(13) 0.0004(13)
C3 0.0212(18) 0.0175(16) 0.0161(17) -0.0008(13) -0.0021(14) -0.0006(13)
C4 0.0163(17) 0.0195(16) 0.0121(16) 0.0003(12) -0.0028(13) -0.0046(13)
C5 0.0262(19) 0.0102(14) 0.0105(16) 0.0019(11) -0.0021(13) -0.0011(12)
C6 0.0256(19) 0.0100(14) 0.0182(18) -0.0001(12) -0.0039(14) 0.0015(13)
C7 0.0265(19) 0.0176(16) 0.0131(17) 0.0008(12) -0.0056(14) -0.0036(14)
C8 0.0245(19) 0.0273(19) 0.0174(18) -0.0054(14) -0.0053(15) 0.0088(15)
C9 0.037(2) 0.0123(15) 0.0119(17) 0.0012(12) -0.0043(15) -0.0005(14)
C10 0.060(3) 0.020(2) 0.042(3) 0.0086(17) 0.028(2) 0.0185(19)
C11 0.072(3) 0.025(2) 0.028(2) 0.0097(17) 0.025(2) 0.013(2)
C12 0.039(2) 0.0149(16) 0.0125(17) -0.0018(12) -0.0098(15) -0.0012(14)
C13 0.029(2) 0.0196(18) 0.050(3) 0.0123(17) -0.0074(19) -0.0039(16)
C14 0.022(2) 0.0234(19) 0.035(2) 0.0105(16) -0.0001(17) -0.0047(15)
C15 0.034(2) 0.0117(15) 0.0147(17) -0.0007(12) -0.0020(15) -0.0011(13)
C16 0.031(2) 0.0184(17) 0.0186(19) 0.0034(13) 0.0029(15) 0.0027(14)
C17 0.029(2) 0.0142(15) 0.0144(17) 0.0021(12) 0.0071(14) 0.0045(14)
C18 0.028(2) 0.0191(17) 0.029(2) 0.0067(14) -0.0139(16) -0.0061(15)
C19 0.029(2) 0.0191(17) 0.025(2) 0.0028(14) -0.0083(16) -0.0048(14)
C20 0.0172(17) 0.0108(14) 0.0196(18) -0.0010(12) -0.0018(13) 0.0024(12)
C21 0.0149(16) 0.0097(14) 0.0257(19) 0.0002(12) 0.0030(14) -0.0042(12)
C22 0.0133(16) 0.0104(14) 0.0135(16) -0.0003(11) -0.0024(12) -0.0002(11)
C23 0.0156(16) 0.0120(15) 0.0182(17) -0.0009(12) 0.0016(13) 0.0044(12)
C24 0.0234(18) 0.0103(14) 0.0167(17) 0.0021(12) 0.0036(14) -0.0043(13)
C25 0.0169(16) 0.0123(14) 0.0114(16) -0.0034(11) -0.0029(12) 0.0002(12)
C26 0.0139(16) 0.0147(15) 0.0229(19) 0.0027(13) 0.0016(14) 0.0002(12)
C27 0.0135(16) 0.0156(15) 0.0212(18) -0.0015(13) 0.0033(13) -0.0044(12)
C28 0.0159(17) 0.0115(15) 0.027(2) 0.0003(13) -0.0042(14) 0.0021(12)
C29 0.0168(17) 0.0145(15) 0.0263(19) -0.0012(13) -0.0047(14) 0.0006(13)
C30 0.0274(19) 0.0118(15) 0.0126(17) 0.0014(12) 0.0004(14) 0.0023(13)
C31 0.0181(17) 0.0104(14) 0.0169(17) 0.0002(12) 0.0024(13) 0.0007(12)
C32 0.0161(17) 0.0150(15) 0.0185(18) -0.0004(12) -0.0041(13) 0.0033(12)
C33 0.0140(16) 0.0102(14) 0.0181(17) -0.0012(12) -0.0032(13) -0.0017(12)
C34 0.0137(16) 0.0145(15) 0.0142(16) -0.0019(12) -0.0015(12) 0.0000(12)
C35 0.0133(15) 0.0148(15) 0.0123(16) 0.0020(12) 0.0012(12) -0.0038(12)
C36 0.0221(17) 0.0101(14) 0.0120(16) 0.0015(11) -0.0039(13) -0.0030(12)
C37 0.0139(16) 0.0168(15) 0.0116(16) -0.0017(12) 0.0006(12) -0.0063(12)
C38 0.0189(17) 0.0089(14) 0.0155(17) 0.0047(11) -0.0035(13) -0.0035(12)
Cu2 0.0120(4) 0.0141(4) 0.0123(4) -0.0007(3) 0.0025(3) -0.0025(3)
O1W 0.0120(4) 0.0141(4) 0.0123(4) -0.0007(3) 0.0025(3) -0.0025(3)
O9 0.0252(9) 0.0293(9) 0.0224(11) 0.0000(8) -0.0009(8) -0.0045(7)
O10 0.0252(9) 0.0293(9) 0.0224(11) 0.0000(8) -0.0009(8) -0.0045(7)
O11 0.0252(9) 0.0293(9) 0.0224(11) 0.0000(8) -0.0009(8) -0.0045(7)
O12 0.0252(9) 0.0293(9) 0.0224(11) 0.0000(8) -0.0009(8) -0.0045(7)
O13 0.0252(9) 0.0293(9) 0.0224(11) 0.0000(8) -0.0009(8) -0.0045(7)
O14 0.0252(9) 0.0293(9) 0.0224(11) 0.0000(8) -0.0009(8) -0.0045(7)
O15 0.0252(9) 0.0293(9) 0.0224(11) 0.0000(8) -0.0009(8) -0.0045(7)
O16 0.0252(9) 0.0293(9) 0.0224(11) 0.0000(8) -0.0009(8) -0.0045(7)
C39 0.023(4) 0.011(3) 0.015(4) 0.002(3) 0.002(3) -0.002(3)
C40 0.032(4) 0.022(4) 0.003(3) 0.000(3) 0.001(3) 0.002(3)
C41 0.015(3) 0.023(3) 0.014(4) -0.005(3) -0.004(3) -0.001(3)
C42 0.018(4) 0.025(4) 0.032(6) 0.000(3) -0.002(3) -0.005(3)
C43 0.021(4) 0.023(4) 0.022(4) -0.003(3) -0.012(3) 0.001(3)
C44 0.024(4) 0.014(3) 0.018(4) 0.008(3) -0.001(3) -0.005(3)
C45 0.0252(9) 0.0293(9) 0.0224(11) 0.0000(8) -0.0009(8) -0.0045(7)
C46 0.0252(9) 0.0293(9) 0.0224(11) 0.0000(8) -0.0009(8) -0.0045(7)
C47 0.029(4) 0.015(5) 0.018(4) -0.008(3) -0.006(3) -0.001(4)
C48 0.020(2) 0.0158(18) 0.022(2) -0.0040(13) -0.0057(16) 0.0033(15)
C49 0.020(2) 0.0158(18) 0.022(2) -0.0040(13) -0.0057(16) 0.0033(15)
C50 0.020(2) 0.0158(18) 0.022(2) -0.0040(13) -0.0057(16) 0.0033(15)
C51 0.020(2) 0.0158(18) 0.022(2) -0.0040(13) -0.0057(16) 0.0033(15)
C52 0.020(2) 0.0158(18) 0.022(2) -0.0040(13) -0.0057(16) 0.0033(15)
N5 0.020(2) 0.0158(18) 0.022(2) -0.0040(13) -0.0057(16) 0.0033(15)
C53 0.0236(16) 0.0177(13) 0.0206(15) -0.0060(11) -0.0022(12) 0.0001(11)
C54 0.0236(16) 0.0177(13) 0.0206(15) -0.0060(11) -0.0022(12) 0.0001(11)
C55 0.0236(16) 0.0177(13) 0.0206(15) -0.0060(11) -0.0022(12) 0.0001(11)
N6 0.0236(16) 0.0177(13) 0.0206(15) -0.0060(11) -0.0022(12) 0.0001(11)
C56 0.0236(16) 0.0177(13) 0.0206(15) -0.0060(11) -0.0022(12) 0.0001(11)
C57 0.0236(16) 0.0177(13) 0.0206(15) -0.0060(11) -0.0022(12) 0.0001(11)
N7 0.013(3) 0.010(2) 0.015(3) -0.0002(19) 0.005(2) -0.0014(19)
C58 0.008(3) 0.017(3) 0.034(4) -0.004(3) 0.008(3) -0.001(2)
C59 0.013(3) 0.025(3) 0.019(4) -0.003(3) 0.002(3) -0.003(3)
C60 0.015(3) 0.015(3) 0.013(3) 0.003(2) -0.004(3) 0.000(2)
C61 0.014(3) 0.026(4) 0.038(5) -0.009(3) -0.001(3) -0.010(3)
C62 0.011(3) 0.017(3) 0.015(3) 0.000(2) 0.000(2) -0.002(2)
C63 0.020(4) 0.013(3) 0.016(4) 0.003(2) 0.000(3) -0.005(3)
C64 0.018(4) 0.020(4) 0.026(4) -0.008(3) 0.000(3) 0.002(3)
C65 0.023(4) 0.029(4) 0.018(4) -0.012(3) 0.002(3) -0.003(3)
N8 0.0183(16) 0.0096(15) 0.0084(15) -0.0019(12) 0.0013(11) -0.0035(12)
C66 0.022(4) 0.026(4) 0.018(4) -0.001(3) -0.013(3) -0.004(3)
C67 0.023(4) 0.015(3) 0.023(4) 0.001(3) -0.007(3) -0.002(3)
C68 0.0183(16) 0.0096(15) 0.0084(15) -0.0019(12) 0.0013(11) -0.0035(12)
C69 0.0183(16) 0.0096(15) 0.0084(15) -0.0019(12) 0.0013(11) -0.0035(12)
C70 0.0183(16) 0.0096(15) 0.0084(15) -0.0019(12) 0.0013(11) -0.0035(12)
C71 0.0183(16) 0.0096(15) 0.0084(15) -0.0019(12) 0.0013(11) -0.0035(12)
C72 0.0183(16) 0.0096(15) 0.0084(15) -0.0019(12) 0.0013(11) -0.0035(12)
C73 0.0183(16) 0.0096(15) 0.0084(15) -0.0019(12) 0.0013(11) -0.0035(12)
C74 0.0183(16) 0.0096(15) 0.0084(15) -0.0019(12) 0.0013(11) -0.0035(12)
C75 0.0252(9) 0.0293(9) 0.0224(11) 0.0000(8) -0.0009(8) -0.0045(7)
C76 0.0252(9) 0.0293(9) 0.0224(11) 0.0000(8) -0.0009(8) -0.0045(7)

loop_
_atom_type_symbol
_atom_type_description
_atom_type_scat_dispersion_real
_atom_type_scat_dispersion_imag
_atom_type_scat_source
C C 0.0033 0.0016 'International Tables Vol C Tables 4.2.6.8 and 6.1.1.4'
H H 0.0000 0.0000 'International Tables Vol C Tables 4.2.6.8 and 6.1.1.4'
N N 0.0061 0.0033 'International Tables Vol C Tables 4.2.6.8 and 6.1.1.4'
O O 0.0106 0.0060 'International Tables Vol C Tables 4.2.6.8 and 6.1.1.4'
Cu Cu 0.3201 1.2651 'International Tables Vol C Tables 4.2.6.8 and 6.1.1.4'

loop_
_geom_angle_atom_site_label_1
_geom_angle_atom_site_label_2
_geom_angle_atom_site_label_3
_geom_angle
_geom_angle_site_symmetry_1
_geom_angle_site_symmetry_3
O7 Cu1 N3 91.66(11) 1_565 .
O7 Cu1 O1 177.73(11) 1_565 1_545
N3 Cu1 O1 89.44(11) . 1_545
O7 Cu1 N2 90.02(11) 1_565 .
N3 Cu1 N2 170.53(12) . .
O1 Cu1 N2 88.57(11) 1_545 .
O7 Cu1 O6 89.21(10) 1_565 1_465
N3 Cu1 O6 94.17(10) . 1_465
O1 Cu1 O6 92.70(10) 1_545 1_465
N2 Cu1 O6 95.18(11) . 1_465
C7 O1 Cu1 112.1(2) . 1_565
C37 O6 Cu1 135.4(2) . 1_645
C38 O7 Cu1 124.1(2) . 1_545
C14 N1 C10 120.3(3) . .
C14 N1 C9 119.6(3) . .
C10 N1 C9 120.0(3) . .
C17 N2 C18 117.4(3) . .
C17 N2 Cu1 120.2(2) . .
C18 N2 Cu1 122.4(2) . .
C24 N3 C20 118.7(3) . .
C24 N3 Cu1 121.5(2) . .
C20 N3 Cu1 119.8(2) . .
C27 N4 C28 121.1(3) . .
C27 N4 C30 119.6(3) . .
C28 N4 C30 119.3(3) . .
C2 C1 C6 119.5(3) . .
C2 C1 C7 118.9(3) . .
C6 C1 C7 121.5(3) . .
C3 C2 C1 120.7(3) . .
C3 C2 H2 119.6 . .
C1 C2 H2 119.6 . .
C2 C3 C4 119.1(3) . .
C2 C3 C8 120.5(3) . .
C4 C3 C8 120.4(3) . .
C5 C4 C3 120.6(3) . .
C5 C4 H4 119.7 . .
C3 C4 H4 119.7 . .
C4 C5 C6 120.2(3) . .
C4 C5 C9 119.3(3) . .
C6 C5 C9 120.4(3) . .
C5 C6 C1 119.8(3) . .
C5 C6 H6 120.1 . .
C1 C6 H6 120.1 . .
O2 C7 O1 123.1(3) . .
O2 C7 C1 121.3(3) . .
O1 C7 C1 115.6(3) . .
O3 C8 O4 125.7(4) . .
O3 C8 C3 117.6(3) . .
O4 C8 C3 116.6(3) . .
N1 C9 C5 111.9(3) . .
N1 C9 H9A 109.2 . .
C5 C9 H9A 109.2 . .
N1 C9 H9B 109.2 . .
C5 C9 H9B 109.2 . .
H9A C9 H9B 107.9 . .
N1 C10 C11 120.4(4) . .
N1 C10 H10 119.8 . .
C11 C10 H10 119.8 . .
C10 C11 C12 120.4(4) . .
C10 C11 H11 119.8 . .
C12 C11 H11 119.8 . .
C13 C12 C11 117.7(3) . .
C13 C12 C15 120.5(3) . .
C11 C12 C15 121.8(4) . .
C14 C13 C12 120.0(4) . .
C14 C13 H13 120.0 . .
C12 C13 H13 120.0 . .
N1 C14 C13 121.1(4) . .
N1 C14 H14 119.5 . .
C13 C14 H14 119.5 . .
C19 C15 C16 118.2(3) . .
C19 C15 C12 120.5(3) . .
C16 C15 C12 121.2(3) . .
C15 C16 C17 118.9(4) . .
C15 C16 H16 120.6 . .
C17 C16 H16 120.6 . .
N2 C17 C16 123.2(4) . .
N2 C17 H17 118.4 . .
C16 C17 H17 118.4 . .
N2 C18 C19 123.6(4) . .
N2 C18 H18 118.2 . .
C19 C18 H18 118.2 . .
C18 C19 C15 118.7(4) . .
C18 C19 H19 120.7 . .
C15 C19 H19 120.7 . .
N3 C20 C21 122.1(3) . .
N3 C20 H20 118.9 . .
C21 C20 H20 118.9 . .
C22 C21 C20 118.7(3) . .
C22 C21 H21 120.6 . .
C20 C21 H21 120.6 . .
C21 C22 C23 118.7(3) . .
C21 C22 C25 120.8(3) . .
C23 C22 C25 120.5(3) . .
C24 C23 C22 118.9(3) . .
C24 C23 H23 120.5 . .
C22 C23 H23 120.5 . .
N3 C24 C23 122.8(3) . .
N3 C24 H24 118.6 . .
C23 C24 H24 118.6 . .
C29 C25 C26 118.0(3) . .
C29 C25 C22 121.0(3) . .
C26 C25 C22 121.0(3) . .
C27 C26 C25 120.0(3) . .
C27 C26 H26 120.0 . .
C25 C26 H26 120.0 . .
N4 C27 C26 120.2(3) . .
N4 C27 H27 119.9 . .
C26 C27 H27 119.9 . .
N4 C28 C29 120.8(3) . .
N4 C28 H28 119.6 . .
C29 C28 H28 119.6 . .
C28 C29 C25 119.8(3) . .
C28 C29 H29 120.1 . .
C25 C29 H29 120.1 . .
N4 C30 C31 111.0(3) . .
N4 C30 H30A 109.4 . .
C31 C30 H30A 109.4 . .
N4 C30 H30B 109.4 . .
C31 C30 H30B 109.4 . .
H30A C30 H30B 108.0 . .
C32 C31 C36 120.1(3) . .
C32 C31 C30 119.9(3) . .
C36 C31 C30 119.9(3) . .
C31 C32 C33 120.2(3) . .
C31 C32 H32 119.9 . .
C33 C32 H32 119.9 . .
C34 C33 C32 119.0(3) . .
C34 C33 C38 119.5(3) . .
C32 C33 C38 121.5(3) . .
C33 C34 C35 121.1(3) . .
C33 C34 H34 119.5 . .
C35 C34 H34 119.5 . .
C34 C35 C36 119.7(3) . .
C34 C35 C37 117.2(3) . .
C36 C35 C37 123.1(3) . .
C35 C36 C31 119.7(3) . .
C35 C36 H36 120.1 . .
C31 C36 H36 120.1 . .
O6 C37 O5 125.5(3) . .
O6 C37 C35 116.4(3) . .
O5 C37 C35 118.1(3) . .
O8 C38 O7 125.5(3) . .
O8 C38 C33 118.7(3) . .
O7 C38 C33 115.8(3) . .
N7 Cu2 N6 164.51(17) . .
N7 Cu2 O1W 100.17(16) . .
N6 Cu2 O1W 94.79(17) . .
C45 O9 C76 16.9(5) . 2_575
C76 O10 C45 21.3(5) 2_575 .
C46 O11 C75 25.5(4) . 2_575
C75 O12 C46 40.4(5) 2_575 .
C40 C39 C44 120.0 . .
C40 C39 C46 120.8(4) . .
C44 C39 C46 119.0(4) . .
C40 C39 C75 140.1(4) . 2_575
C44 C39 C75 96.7(4) . 2_575
C46 C39 C75 29.9(4) . 2_575
C39 C40 C41 120.0 . .
C39 C40 H40 120.0 . .
C41 C40 H40 120.0 . .
C76 C41 C42 125.5(5) 2_575 .
C76 C41 C40 112.5(6) 2_575 .
C42 C41 C40 120.0 . .
C76 C41 C45 16.2(5) 2_575 .
C42 C41 C45 119.6(5) . .
C40 C41 C45 120.4(5) . .
C43 C42 C41 120.0 . .
C43 C42 H42 120.0 . .
C41 C42 H42 120.0 . .
C42 C43 C44 120.0 . .
C42 C43 C47 120.0(7) . .
C44 C43 C47 119.9(6) . .
C43 C44 C39 120.0 . .
C43 C44 H44 120.0 . .
C39 C44 H44 120.0 . .
C76 C45 O10 77.1(14) 2_575 .
C76 C45 O9 109.3(16) 2_575 .
O10 C45 O9 132.3(9) . .
C76 C45 C41 50.8(18) 2_575 .
O10 C45 C41 102.2(6) . .
O9 C45 C41 118.5(6) . .
C75 C46 O11 116.0(9) 2_575 .
C75 C46 O12 68.2(7) 2_575 .
O11 C46 O12 120.2(7) . .
C75 C46 C39 90.1(7) 2_575 .
O11 C46 C39 118.5(5) . .
O12 C46 C39 121.2(5) . .
N5 C47 C43 109.7(9) . .
N5 C47 H47A 109.7 . .
C43 C47 H47A 109.7 . .
N5 C47 H47B 109.7 . .
C43 C47 H47B 109.7 . .
H47A C47 H47B 108.2 . .
C49 C48 N5 120.0 . .
C49 C48 H48 120.0 . .
N5 C48 H48 120.0 . .
C48 C49 C50 120.0 . .
C48 C49 H49 120.0 . .
C50 C49 H49 120.0 . .
C51 C50 C49 120.0 . .
C51 C50 C53 120.2(3) . .
C49 C50 C53 119.6(3) . .
C50 C51 C52 120.0 . .
C50 C51 H51 120.0 . .
C52 C51 H51 120.0 . .
N5 C52 C51 120.0 . .
N5 C52 H52 120.0 . .
C51 C52 H52 120.0 . .
C52 N5 C48 120.0 . .
C52 N5 C47 122.5(7) . .
C48 N5 C47 117.0(7) . .
C54 C53 C57 120.0 . .
C54 C53 C50 119.6(2) . .
C57 C53 C50 120.1(2) . .
C55 C54 C53 120.0 . .
C55 C54 H54 120.0 . .
C53 C54 H54 120.0 . .
N6 C55 C54 120.0 . .
N6 C55 H55 120.0 . .
C54 C55 H55 120.0 . .
C55 N6 C56 120.0 . .
C55 N6 Cu2 117.9(2) . .
C56 N6 Cu2 122.1(2) . .
N6 C56 C57 120.0 . .
N6 C56 H56 120.0 . .
C57 C56 H56 120.0 . .
C56 C57 C53 120.0 . .
C56 C57 H57 120.0 . .
C53 C57 H57 120.0 . .
C58 N7 C62 120.0 . .
C58 N7 Cu2 117.67(19) . .
C62 N7 Cu2 122.32(19) . .
C59 C58 N7 120.0 . .
C59 C58 H58 120.0 . .
N7 C58 H58 120.0 . .
C58 C59 C60 120.0 . .
C58 C59 H59 120.0 . .
C60 C59 H59 120.0 . .
C61 C60 C59 120.0 . .
C61 C60 C63 120.4(2) . .
C59 C60 C63 119.6(2) . .
C62 C61 C60 120.0 . .
C62 C61 H61 120.0 . .
C60 C61 H61 120.0 . .
C61 C62 N7 120.0 . .
C61 C62 H62 120.0 . .
N7 C62 H62 120.0 . .
C64 C63 C67 120.0 . .
C64 C63 C60 120.4(3) . .
C67 C63 C60 119.4(3) . .
C63 C64 C65 120.0 . .
C63 C64 H64 120.0 . .
C65 C64 H64 120.0 . .
N8 C65 C64 120.0 . .
N8 C65 H65 120.0 . .
C64 C65 H65 120.0 . .
C65 N8 C66 120.0 . .
C65 N8 C68 117.5(7) . .
C66 N8 C68 122.3(7) . .
C67 C66 N8 120.0 . .
C67 C66 H66 120.0 . .
N8 C66 H66 120.0 . .
C66 C67 C63 120.0 . .
C66 C67 H67 120.0 . .
C63 C67 H67 120.0 . .
N8 C68 C69 114.8(10) . .
N8 C68 H68A 108.6 . .
C69 C68 H68A 108.6 . .
N8 C68 H68B 108.6 . .
C69 C68 H68B 108.6 . .
H68A C68 H68B 107.6 . .
C70 C69 C74 120.0 . .
C70 C69 C68 119.2(7) . .
C74 C69 C68 120.6(7) . .
C71 C70 C69 120.0 . .
C71 C70 H70 120.0 . .
C69 C70 H70 120.0 . .
C70 C71 C72 120.0 . .
C70 C71 C75 119.9(4) . .
C72 C71 C75 120.1(4) . .
C73 C72 C71 120.0 . .
C73 C72 H72 120.0 . .
C71 C72 H72 120.0 . .
C72 C73 C74 120.0 . .
C72 C73 C76 123.1(5) . .
C74 C73 C76 116.7(5) . .
C73 C74 C69 120.0 . .
C73 C74 H74 120.0 . .
C69 C74 H74 120.0 . .
C46 C75 O12 71.4(7) 2_575 2_575
C46 C75 O14 133.7(9) 2_575 .
O12 C75 O14 62.5(5) 2_575 .
C46 C75 O13 63.1(6) 2_575 .
O12 C75 O13 97.4(6) 2_575 .
O14 C75 O13 124.6(7) . .
C46 C75 C71 77.5(7) 2_575 .
O12 C75 C71 111.8(6) 2_575 .
O14 C75 C71 115.9(5) . .
O13 C75 C71 119.5(5) . .
C46 C75 C39 60.0(6) 2_575 2_575
O12 C75 C39 107.2(6) 2_575 2_575
O14 C75 C39 130.7(5) . 2_575
O13 C75 C39 104.0(5) . 2_575
C71 C75 C39 18.2(2) . 2_575
C46 C75 O11 38.5(5) 2_575 2_575
O12 C75 O11 89.4(5) 2_575 2_575
O14 C75 O11 139.2(6) . 2_575
O13 C75 O11 24.9(3) . 2_575
C71 C75 O11 101.5(4) . 2_575
C39 C75 O11 83.9(4) 2_575 2_575
O10 C76 C41 119(5) 2_575 2_575
O10 C76 O15 130.6(8) 2_575 .
C41 C76 O15 111(5) 2_575 .
O10 C76 O16 20.6(3) 2_575 .
C41 C76 O16 122(4) 2_575 .
O15 C76 O16 122.0(7) . .
O10 C76 O9 115.8(6) 2_575 2_575
C41 C76 O9 120(5) 2_575 2_575
O15 C76 O9 25.1(3) . 2_575
O16 C76 O9 101.3(6) . 2_575
O10 C76 C73 117.1(6) 2_575 .
C41 C76 C73 9(2) 2_575 .
O15 C76 C73 111.7(6) . .
O16 C76 C73 124.5(6) . .
O9 C76 C73 125.1(6) 2_575 .

loop_
_geom_bond_atom_site_label_1
_geom_bond_atom_site_label_2
_geom_bond_distance
_geom_bond_site_symmetry_2
Cu1 O7 1.964(2) 1_565
Cu1 N3 2.002(3) .
Cu1 O1 2.005(3) 1_545
Cu1 N2 2.012(3) .
Cu1 O6 2.155(2) 1_465
O1 C7 1.275(4) .
O1 Cu1 2.005(3) 1_565
O2 C7 1.237(5) .
O3 C8 1.239(5) .
O4 C8 1.263(5) .
O5 C37 1.279(4) .
O6 C37 1.246(4) .
O6 Cu1 2.155(2) 1_645
O7 C38 1.266(4) .
O7 Cu1 1.964(2) 1_545
O8 C38 1.240(4) .
N1 C14 1.330(5) .
N1 C10 1.362(5) .
N1 C9 1.498(4) .
N2 C17 1.333(5) .
N2 C18 1.336(5) .
N3 C24 1.333(4) .
N3 C20 1.341(5) .
N4 C27 1.332(4) .
N4 C28 1.354(4) .
N4 C30 1.495(4) .
C1 C2 1.391(5) .
C1 C6 1.408(5) .
C1 C7 1.500(5) .
C2 C3 1.381(5) .
C2 H2 0.9500 .
C3 C4 1.407(5) .
C3 C8 1.521(5) .
C4 C5 1.378(5) .
C4 H4 0.9500 .
C5 C6 1.383(5) .
C5 C9 1.520(5) .
C6 H6 0.9500 .
C9 H9A 0.9900 .
C9 H9B 0.9900 .
C10 C11 1.371(5) .
C10 H10 0.9500 .
C11 C12 1.392(6) .
C11 H11 0.9500 .
C12 C13 1.388(6) .
C12 C15 1.485(5) .
C13 C14 1.385(5) .
C13 H13 0.9500 .
C14 H14 0.9500 .
C15 C19 1.383(5) .
C15 C16 1.392(5) .
C16 C17 1.391(5) .
C16 H16 0.9500 .
C17 H17 0.9500 .
C18 C19 1.390(5) .
C18 H18 0.9500 .
C19 H19 0.9500 .
C20 C21 1.409(4) .
C20 H20 0.9500 .
C21 C22 1.382(4) .
C21 H21 0.9500 .
C22 C23 1.393(5) .
C22 C25 1.483(4) .
C23 C24 1.389(4) .
C23 H23 0.9500 .
C24 H24 0.9500 .
C25 C29 1.390(5) .
C25 C26 1.399(5) .
C26 C27 1.390(5) .
C26 H26 0.9500 .
C27 H27 0.9500 .
C28 C29 1.373(5) .
C28 H28 0.9500 .
C29 H29 0.9500 .
C30 C31 1.522(4) .
C30 H30A 0.9900 .
C30 H30B 0.9900 .
C31 C32 1.382(5) .
C31 C36 1.395(5) .
C32 C33 1.405(5) .
C32 H32 0.9500 .
C33 C34 1.379(5) .
C33 C38 1.509(5) .
C34 C35 1.389(5) .
C34 H34 0.9500 .
C35 C36 1.391(4) .
C35 C37 1.518(5) .
C36 H36 0.9500 .
Cu2 N7 2.025(3) .
Cu2 N6 2.027(3) .
Cu2 O1W 2.187(5) .
O9 C45 1.254(6) .
O9 C76 1.467(10) 2_575
O10 C76 1.214(10) 2_575
O10 C45 1.233(6) .
O11 C46 1.252(6) .
O11 C75 1.809(8) 2_575
O12 C75 1.243(9) 2_575
O12 C46 1.268(6) .
O13 C75 1.268(6) .
O14 C75 1.266(6) .
O15 C76 1.269(6) .
O16 C76 1.331(6) .
C39 C40 1.3900 .
C39 C44 1.3900 .
C39 C46 1.507(8) .
C39 C75 1.740(9) 2_575
C40 C41 1.3900 .
C40 H40 0.9500 .
C41 C76 1.258(10) 2_575
C41 C42 1.3900 .
C41 C45 1.494(10) .
C42 C43 1.3900 .
C42 H42 0.9500 .
C43 C44 1.3900 .
C43 C47 1.547(12) .
C44 H44 0.9500 .
C45 C76 0.452(10) 2_575
C46 C75 0.868(9) 2_575
C47 N5 1.491(9) .
C47 H47A 0.9900 .
C47 H47B 0.9900 .
C48 C49 1.3900 .
C48 N5 1.3900 .
C48 H48 0.9500 .
C49 C50 1.3900 .
C49 H49 0.9500 .
C50 C51 1.3900 .
C50 C53 1.518(4) .
C51 C52 1.3900 .
C51 H51 0.9500 .
C52 N5 1.3900 .
C52 H52 0.9500 .
C53 C54 1.3900 .
C53 C57 1.3900 .
C54 C55 1.3900 .
C54 H54 0.9500 .
C55 N6 1.3900 .
C55 H55 0.9500 .
N6 C56 1.3900 .
C56 C57 1.3900 .
C56 H56 0.9500 .
C57 H57 0.9500 .
N7 C58 1.3900 .
N7 C62 1.3900 .
C58 C59 1.3900 .
C58 H58 0.9500 .
C59 C60 1.3900 .
C59 H59 0.9500 .
C60 C61 1.3900 .
C60 C63 1.510(4) .
C61 C62 1.3900 .
C61 H61 0.9500 .
C62 H62 0.9500 .
C63 C64 1.3900 .
C63 C67 1.3900 .
C64 C65 1.3900 .
C64 H64 0.9500 .
C65 N8 1.3900 .
C65 H65 0.9500 .
N8 C66 1.3900 .
N8 C68 1.456(12) .
C66 C67 1.3900 .
C66 H66 0.9500 .
C67 H67 0.9500 .
C68 C69 1.502(13) .
C68 H68A 0.9900 .
C68 H68B 0.9900 .
C69 C70 1.3900 .
C69 C74 1.3900 .
C70 C71 1.3900 .
C70 H70 0.9500 .
C71 C72 1.3900 .
C71 C75 1.519(9) .
C72 C73 1.3900 .
C72 H72 0.9500 .
C73 C74 1.3900 .
C73 C76 1.580(9) .
C74 H74 0.9500 .
C75 C46 0.868(9) 2_575
C75 O12 1.243(9) 2_575
C75 C39 1.740(9) 2_575
C75 O11 1.809(8) 2_575
C76 O10 1.214(9) 2_575
C76 C41 1.26(10) 2_575
C76 O9 1.467(10) 2_575

loop_
_platon_squeeze_void_nr
_platon_squeeze_void_average_x
_platon_squeeze_void_average_y
_platon_squeeze_void_average_z
_platon_squeeze_void_volume
_platon_squeeze_void_count_electrons
_platon_squeeze_void_content
1 -0.023 0.500 0.000 413 192 ' '
2 -0.342 0.000 0.500 880 352 ' '
